data_7719588
loop_
_publ_author_name
'Harder, Rachel A.'
'McGurrell, Thomas D.'
'MacBride, J. A. Hugh'
'B&#xf6;hling, Lena'
'Brockhinke, Andreas'
'Yufit, Dmitry S.'
'Fox, Mark A.'

_publ_section_title
;
 Photophysical studies on <i>meta</i>- and <i>para</i>-carboranes
 containing 1-naphthyl groups.
;
_journal_issue 43
_journal_name_full 'Dalton transactions (Cambridge, England : 2003)'
_journal_page_first 16037
_journal_page_last 16048
_journal_paper_doi 10.1039/d5dt02179k
_journal_volume 54
_journal_year 2025
_chemical_absolute_configuration unk
_chemical_formula_moiety 'C12 H18 B10'
_chemical_formula_sum 'C12 H18 B10'
_chemical_formula_weight 270.36
_space_group_crystal_system orthorhombic
_space_group_IT_number 33
_space_group_name_Hall 'P 2c -2n'
_space_group_name_H-M_alt 'P n a 21'
_atom_sites_solution_hydrogens difmap
_atom_sites_solution_primary direct
_atom_sites_solution_secondary difmap
_audit_creation_date 2025-09-03
_audit_creation_method
;
Olex2 1.5-beta
(compiled 2025.07.13 svn.rb7424aed for OlexSys, GUI svn.r7314)
;
_audit_update_record
;
2025-09-04 deposited with the CCDC.	2025-10-08 downloaded from the CCDC.
;
_cell_angle_alpha 90
_cell_angle_beta 90
_cell_angle_gamma 90
_cell_formula_units_Z 4
_cell_length_a 26.1610(6)
_cell_length_b 7.1572(2)
_cell_length_c 7.8465(2)
_cell_measurement_reflns_used 6073
_cell_measurement_temperature 120.15
_cell_measurement_theta_max 33.041
_cell_measurement_theta_min 2.95
_cell_volume 1469.17(6)
_computing_cell_refinement 'SAINT v6.45A (Bruker, 2003)'
_computing_data_collection 'Bruker SMART'
_computing_data_reduction 'SAINT v6.45A (Bruker, 2003)'
_computing_molecular_graphics 'Olex2 1.5-beta (Dolomanov et al., 2009)'
_computing_publication_material 'Olex2 1.5-beta (Dolomanov et al., 2009)'
_computing_structure_refinement 'SHELXL 2019/3 (Sheldrick, 2015)'
_computing_structure_solution 'XS  (Sheldrick, 2008)'
_diffrn_ambient_temperature 120.15
_diffrn_detector 'CCD area detector'
_diffrn_detector_area_resol_mean 5.6
_diffrn_detector_type 'Bruker SMART CCD 6000 area detector'
_diffrn_measured_fraction_theta_full 1.000
_diffrn_measured_fraction_theta_max 1.000
_diffrn_measurement_device 'three-circle diffractometer'
_diffrn_measurement_device_type 'Bruker SMART CCD 6000 area detector'
_diffrn_measurement_method '\w scans'
_diffrn_radiation_monochromator graphite
_diffrn_radiation_probe x-ray
_diffrn_radiation_type MoK\a
_diffrn_radiation_wavelength 0.71073
_diffrn_reflns_av_R_equivalents 0.0340
_diffrn_reflns_av_unetI/netI 0.0284
_diffrn_reflns_Laue_measured_fraction_full 1.000
_diffrn_reflns_Laue_measured_fraction_max 1.000
_diffrn_reflns_limit_h_max 37
_diffrn_reflns_limit_h_min -37
_diffrn_reflns_limit_k_max 10
_diffrn_reflns_limit_k_min -10
_diffrn_reflns_limit_l_max 11
_diffrn_reflns_limit_l_min -11
_diffrn_reflns_number 18661
_diffrn_reflns_point_group_measured_fraction_full 0.999
_diffrn_reflns_point_group_measured_fraction_max 0.998
_diffrn_reflns_theta_full 25.242
_diffrn_reflns_theta_max 30.499
_diffrn_reflns_theta_min 1.557
_diffrn_source 'sealed X-ray tube'
_diffrn_source_target Mo
_exptl_absorpt_coefficient_mu 0.059
_exptl_absorpt_correction_T_max 1.0
_exptl_absorpt_correction_T_min 0.6425
_exptl_absorpt_correction_type multi-scan
_exptl_absorpt_process_details
;
 SADABS-2006/1 (Bruker,2006) was used for absorption correction.
 R(int) was 0.0415 before and 0.0283 after correction.
 The Ratio of minimum to maximum transmission is 0.6425.
 The \l/2 correction factor is 0.0015
;
_exptl_crystal_colour colourless
_exptl_crystal_colour_primary colourless
_exptl_crystal_density_diffrn 1.222
_exptl_crystal_description prism
_exptl_crystal_F_000 560
_exptl_crystal_size_max 0.32
_exptl_crystal_size_mid 0.32
_exptl_crystal_size_min 0.06
_refine_diff_density_max 0.324
_refine_diff_density_min -0.154
_refine_diff_density_rms 0.041
_refine_ls_abs_structure_details
;
 Flack x determined using 1805 quotients [(I+)-(I-)]/[(I+)+(I-)]
 (Parsons, Flack and Wagner, Acta Cryst. B69 (2013) 249-259).
;
_refine_ls_abs_structure_Flack -0.9(10)
_refine_ls_extinction_method none
_refine_ls_goodness_of_fit_ref 0.997
_refine_ls_hydrogen_treatment refall
_refine_ls_matrix_type full
_refine_ls_number_parameters 271
_refine_ls_number_reflns 4478
_refine_ls_number_restraints 1
_refine_ls_restrained_S_all 0.997
_refine_ls_R_factor_all 0.0415
_refine_ls_R_factor_gt 0.0368
_refine_ls_shift/su_max 0.000
_refine_ls_shift/su_mean 0.000
_refine_ls_structure_factor_coef Fsqd
_refine_ls_weighting_details 'w=1/[\s^2^(Fo^2^)+(0.0600P)^2^+0.2000P] where P=(Fo^2^+2Fc^2^)/3'
_refine_ls_weighting_scheme calc
_refine_ls_wR_factor_gt 0.0924
_refine_ls_wR_factor_ref 0.0960
_reflns_Friedel_coverage 0.871
_reflns_Friedel_fraction_full 0.998
_reflns_Friedel_fraction_max 0.997
_reflns_number_gt 4111
_reflns_number_total 4478
_reflns_threshold_expression 'I > 2\s(I)'
_cod_data_source_file d5dt02179k2.cif
_cod_data_source_block m1_10srv003n
_cod_depositor_comments 'Adding full bibliography for 7719588--7719591.cif.'
_cod_database_code 7719588
_shelx_shelxl_version_number 2019/3
_shelx_space_group_comment
;
The symmetry employed for this shelxl refinement is uniquely defined
by the following loop, which should always be used as a source of
symmetry information in preference to the above space-group names.
They are only intended as comments.
;
_shelx_estimated_absorpt_t_max 0.996
_shelx_estimated_absorpt_t_min 0.981
_olex2_refinement_description
;
;
_olex2_submission_special_instructions 'No special instructions were received'

loop_
_space_group_symop_operation_xyz
'x, y, z'
'-x, -y, z+1/2'
'-x+1/2, y+1/2, z+1/2'
'x+1/2, -y+1/2, z'

loop_
_atom_site_label
_atom_site_type_symbol
_atom_site_fract_x
_atom_site_fract_y
_atom_site_fract_z
_atom_site_U_iso_or_equiv
_atom_site_adp_type
_atom_site_occupancy
_atom_site_site_symmetry_order
_atom_site_calc_flag
_atom_site_refinement_flags_posn
_atom_site_refinement_flags_adp
_atom_site_refinement_flags_occupancy
_atom_site_disorder_assembly
_atom_site_disorder_group
C1 C 0.37003(6) 0.7462(2) 0.6724(2) 0.0149(3) Uani 1 1 d . . . . .
C7 C 0.34015(7) 0.8736(2) 0.9741(2) 0.0210(3) Uani 1 1 d . . . . .
C13 C 0.40723(5) 0.7588(2) 0.52328(19) 0.0148(3) Uani 1 1 d . . . . .
C14 C 0.43929(6) 0.6080(2) 0.4965(2) 0.0179(3) Uani 1 1 d . . . . .
C15 C 0.47845(6) 0.6085(2) 0.3733(2) 0.0200(3) Uani 1 1 d . . . . .
C16 C 0.48643(6) 0.7638(2) 0.2756(2) 0.0200(3) Uani 1 1 d . . . . .
C17 C 0.46066(6) 1.0762(2) 0.1820(2) 0.0196(3) Uani 1 1 d . . . . .
C18 C 0.42764(7) 1.2244(2) 0.1839(2) 0.0206(3) Uani 1 1 d . . . . .
C19 C 0.38556(6) 1.2216(2) 0.2959(2) 0.0199(3) Uani 1 1 d . . . . .
C20 C 0.37818(6) 1.0745(2) 0.4062(2) 0.0174(3) Uani 1 1 d . . . . .
C21 C 0.41216(6) 0.9186(2) 0.41136(19) 0.0152(3) Uani 1 1 d . . . . .
C22 C 0.45339(6) 0.9199(2) 0.2909(2) 0.0167(3) Uani 1 1 d . . . . .
B2 B 0.39334(7) 0.7928(3) 0.8733(2) 0.0191(3) Uani 1 1 d . . . . .
B3 B 0.34893(7) 0.9454(3) 0.7716(2) 0.0191(3) Uani 1 1 d . . . . .
B4 B 0.30642(6) 0.8068(3) 0.6477(2) 0.0182(3) Uani 1 1 d . . . . .
B5 B 0.32460(7) 0.5692(2) 0.6766(2) 0.0179(3) Uani 1 1 d . . . . .
B6 B 0.37753(7) 0.5616(2) 0.8170(2) 0.0180(3) Uani 1 1 d . . . . .
B8 B 0.28702(8) 0.8957(3) 0.8485(3) 0.0216(4) Uani 1 1 d . . . . .
B9 B 0.27161(7) 0.6619(3) 0.7904(3) 0.0218(3) Uani 1 1 d . . . . .
B10 B 0.31576(7) 0.5103(3) 0.8957(3) 0.0199(3) Uani 1 1 d . . . . .
B11 B 0.35814(7) 0.6506(3) 1.0168(2) 0.0207(3) Uani 1 1 d . . . . .
B12 B 0.29243(8) 0.7126(3) 1.0005(3) 0.0224(4) Uani 1 1 d . . . . .
H2 H 0.4308(10) 0.842(4) 0.895(4) 0.039(7) Uiso 1 1 d . . . . .
H3 H 0.3632(8) 1.088(3) 0.748(3) 0.024(6) Uiso 1 1 d . . . . .
H4 H 0.2937(9) 0.852(3) 0.529(3) 0.027(6) Uiso 1 1 d . . . . .
H5 H 0.3229(9) 0.479(4) 0.563(4) 0.035(7) Uiso 1 1 d . . . . .
H6 H 0.4092(8) 0.462(3) 0.807(3) 0.021(5) Uiso 1 1 d . . . . .
H7 H 0.3453(9) 0.964(3) 1.066(3) 0.029(6) Uiso 1 1 d . . . . .
H8 H 0.2597(9) 1.011(3) 0.867(3) 0.029(6) Uiso 1 1 d . . . . .
H9 H 0.2342(9) 0.625(3) 0.758(3) 0.024(5) Uiso 1 1 d . . . . .
H10 H 0.3071(9) 0.378(3) 0.937(3) 0.025(6) Uiso 1 1 d . . . . .
H11 H 0.3749(9) 0.617(3) 1.138(4) 0.036(7) Uiso 1 1 d . . . . .
H12 H 0.2712(9) 0.717(3) 1.108(3) 0.027(6) Uiso 1 1 d . . . . .
H14 H 0.4345(8) 0.499(3) 0.566(3) 0.021(5) Uiso 1 1 d . . . . .
H15 H 0.5003(10) 0.500(3) 0.357(3) 0.029(6) Uiso 1 1 d . . . . .
H16 H 0.5145(8) 0.772(3) 0.195(3) 0.022(5) Uiso 1 1 d . . . . .
H17 H 0.4893(9) 1.074(3) 0.108(3) 0.021(5) Uiso 1 1 d . . . . .
H18 H 0.4317(9) 1.328(3) 0.109(3) 0.025(6) Uiso 1 1 d . . . . .
H19 H 0.3604(8) 1.321(3) 0.289(3) 0.021(5) Uiso 1 1 d . . . . .
H20 H 0.3491(8) 1.078(3) 0.475(3) 0.015(5) Uiso 1 1 d . . . . .

loop_
_atom_site_aniso_label
_atom_site_aniso_U_11
_atom_site_aniso_U_22
_atom_site_aniso_U_33
_atom_site_aniso_U_23
_atom_site_aniso_U_13
_atom_site_aniso_U_12
C1 0.0147(6) 0.0147(6) 0.0152(6) 0.0003(5) 0.0002(5) 0.0005(5)
C7 0.0277(8) 0.0191(7) 0.0163(7) -0.0004(6) 0.0032(6) -0.0005(6)
C13 0.0142(6) 0.0167(6) 0.0133(6) -0.0010(5) -0.0001(5) -0.0010(5)
C14 0.0171(7) 0.0176(7) 0.0190(7) -0.0002(6) 0.0000(6) 0.0012(5)
C15 0.0183(7) 0.0197(7) 0.0221(7) -0.0031(6) 0.0007(6) 0.0032(5)
C16 0.0164(7) 0.0241(7) 0.0194(7) -0.0031(6) 0.0033(6) -0.0002(6)
C17 0.0198(7) 0.0220(7) 0.0170(7) -0.0010(6) 0.0026(6) -0.0028(6)
C18 0.0246(8) 0.0189(7) 0.0183(7) 0.0022(6) 0.0022(6) -0.0023(6)
C19 0.0229(7) 0.0184(7) 0.0185(7) 0.0003(6) 0.0007(6) 0.0009(6)
C20 0.0175(7) 0.0197(7) 0.0151(7) 0.0003(5) 0.0024(6) 0.0012(5)
C21 0.0151(6) 0.0159(6) 0.0147(7) -0.0014(5) -0.0002(5) -0.0010(5)
C22 0.0161(6) 0.0190(7) 0.0148(6) -0.0017(6) -0.0002(5) -0.0015(5)
B2 0.0199(8) 0.0208(8) 0.0168(7) 0.0012(6) -0.0011(6) -0.0012(6)
B3 0.0231(8) 0.0169(7) 0.0172(8) -0.0002(6) 0.0031(6) 0.0009(6)
B4 0.0146(7) 0.0213(8) 0.0188(8) 0.0021(6) 0.0012(6) 0.0024(6)
B5 0.0156(7) 0.0182(7) 0.0199(8) -0.0005(6) -0.0002(6) -0.0018(6)
B6 0.0176(7) 0.0170(7) 0.0194(8) 0.0027(6) -0.0001(6) 0.0002(6)
B8 0.0210(8) 0.0219(9) 0.0221(8) 0.0034(7) 0.0062(7) 0.0045(7)
B9 0.0174(7) 0.0250(8) 0.0229(8) 0.0043(7) 0.0030(7) -0.0002(6)
B10 0.0198(7) 0.0184(8) 0.0215(8) 0.0021(7) 0.0024(7) -0.0011(6)
B11 0.0241(8) 0.0209(8) 0.0170(8) 0.0030(6) 0.0009(7) 0.0000(7)
B12 0.0241(8) 0.0213(8) 0.0218(9) 0.0032(7) 0.0062(7) 0.0006(7)

loop_
_atom_type_symbol
_atom_type_description
_atom_type_scat_dispersion_real
_atom_type_scat_dispersion_imag
_atom_type_scat_source
C C 0.0033 0.0016 'International Tables Vol C Tables 4.2.6.8 and 6.1.1.4'
H H 0.0000 0.0000 'International Tables Vol C Tables 4.2.6.8 and 6.1.1.4'
B B 0.0013 0.0007 'International Tables Vol C Tables 4.2.6.8 and 6.1.1.4'

loop_
_geom_angle_atom_site_label_1
_geom_angle_atom_site_label_2
_geom_angle_atom_site_label_3
_geom_angle
_geom_angle_site_symmetry_1
_geom_angle_site_symmetry_3
_geom_angle_publ_flag
C13 C1 B2 117.69(12) . . ?
C13 C1 B3 120.30(12) . . ?
C13 C1 B4 120.88(12) . . ?
C13 C1 B5 119.63(12) . . ?
C13 C1 B6 118.01(12) . . ?
B2 C1 B4 113.23(12) . . ?
B2 C1 B5 111.46(12) . . ?
B2 C1 B6 60.92(10) . . ?
B3 C1 B2 62.47(11) . . ?
B3 C1 B4 62.18(10) . . ?
B3 C1 B5 112.17(12) . . ?
B3 C1 B6 111.65(12) . . ?
B4 C1 B5 61.78(10) . . ?
B4 C1 B6 111.66(11) . . ?
B5 C1 B6 60.95(10) . . ?
B2 C7 B8 115.34(13) . . ?
B2 C7 B12 115.07(13) . . ?
B2 C7 H7 117.1(14) . . ?
B3 C7 B2 63.53(11) . . ?
B3 C7 B8 62.60(11) . . ?
B3 C7 B11 115.78(13) . . ?
B3 C7 B12 114.75(14) . . ?
B3 C7 H7 118.3(15) . . ?
B8 C7 B12 62.56(11) . . ?
B8 C7 H7 118.4(14) . . ?
B11 C7 B2 62.96(11) . . ?
B11 C7 B8 115.18(13) . . ?
B11 C7 B12 62.95(11) . . ?
B11 C7 H7 116.0(15) . . ?
B12 C7 H7 117.1(15) . . ?
C14 C13 C1 117.26(13) . . ?
C14 C13 C21 118.05(14) . . ?
C21 C13 C1 124.67(13) . . ?
C13 C14 C15 122.92(15) . . ?
C13 C14 H14 117.9(13) . . ?
C15 C14 H14 119.1(13) . . ?
C14 C15 H15 121.2(15) . . ?
C16 C15 C14 119.89(15) . . ?
C16 C15 H15 118.9(15) . . ?
C15 C16 C22 120.03(15) . . ?
C15 C16 H16 121.9(13) . . ?
C22 C16 H16 118.1(13) . . ?
C18 C17 C22 121.31(15) . . ?
C18 C17 H17 121.1(13) . . ?
C22 C17 H17 117.6(13) . . ?
C17 C18 C19 119.26(15) . . ?
C17 C18 H18 121.7(14) . . ?
C19 C18 H18 119.0(14) . . ?
C18 C19 H19 118.9(13) . . ?
C20 C19 C18 120.87(15) . . ?
C20 C19 H19 120.1(13) . . ?
C19 C20 C21 121.87(14) . . ?
C19 C20 H20 117.2(13) . . ?
C21 C20 H20 120.9(13) . . ?
C20 C21 C13 125.39(13) . . ?
C20 C21 C22 116.42(13) . . ?
C22 C21 C13 118.15(13) . . ?
C16 C22 C17 119.22(14) . . ?
C16 C22 C21 120.61(14) . . ?
C17 C22 C21 120.15(13) . . ?
C1 B2 B3 58.55(10) . . ?
C1 B2 B6 60.37(10) . . ?
C1 B2 B11 106.60(13) . . ?
C1 B2 H2 122.6(16) . . ?
C7 B2 C1 101.62(12) . . ?
C7 B2 B3 57.79(10) . . ?
C7 B2 B6 104.12(13) . . ?
C7 B2 B11 58.40(11) . . ?
C7 B2 H2 124.8(15) . . ?
B3 B2 H2 118.0(15) . . ?
B6 B2 B3 108.06(13) . . ?
B6 B2 B11 59.94(11) . . ?
B6 B2 H2 125.0(14) . . ?
B11 B2 B3 107.27(13) . . ?
B11 B2 H2 125.1(16) . . ?
C1 B3 B2 58.97(10) . . ?
C1 B3 B4 59.32(10) . . ?
C1 B3 B8 106.42(13) . . ?
C1 B3 H3 125.9(12) . . ?
C7 B3 C1 102.61(12) . . ?
C7 B3 B2 58.68(11) . . ?
C7 B3 B4 105.06(13) . . ?
C7 B3 B8 59.42(11) . . ?
C7 B3 H3 119.0(13) . . ?
B2 B3 H3 114.9(12) . . ?
B4 B3 B2 108.08(13) . . ?
B4 B3 H3 129.6(13) . . ?
B8 B3 B2 108.75(13) . . ?
B8 B3 B4 60.04(11) . . ?
B8 B3 H3 123.6(12) . . ?
C1 B4 B3 58.50(10) . . ?
C1 B4 B5 59.30(9) . . ?
C1 B4 B8 105.40(13) . . ?
C1 B4 B9 106.01(12) . . ?
C1 B4 H4 119.1(13) . . ?
B3 B4 B5 107.21(12) . . ?
B3 B4 H4 120.9(13) . . ?
B5 B4 H4 119.9(14) . . ?
B8 B4 B3 59.56(11) . . ?
B8 B4 B5 107.81(13) . . ?
B8 B4 B9 60.20(11) . . ?
B8 B4 H4 126.2(13) . . ?
B9 B4 B3 107.53(13) . . ?
B9 B4 B5 59.94(10) . . ?
B9 B4 H4 125.6(13) . . ?
C1 B5 B4 58.92(9) . . ?
C1 B5 B6 59.95(9) . . ?
C1 B5 B9 105.72(12) . . ?
C1 B5 B10 106.21(12) . . ?
C1 B5 H5 116.1(14) . . ?
B4 B5 B10 108.27(13) . . ?
B4 B5 H5 116.6(14) . . ?
B6 B5 B4 108.53(12) . . ?
B6 B5 B9 108.00(13) . . ?
B6 B5 B10 59.66(10) . . ?
B6 B5 H5 121.1(13) . . ?
B9 B5 B4 59.95(10) . . ?
B9 B5 B10 60.21(11) . . ?
B9 B5 H5 126.5(13) . . ?
B10 B5 H5 129.4(14) . . ?
C1 B6 B2 58.71(9) . . ?
C1 B6 B5 59.10(9) . . ?
C1 B6 B10 106.26(12) . . ?
C1 B6 B11 105.67(12) . . ?
C1 B6 H6 121.9(12) . . ?
B2 B6 B5 108.11(12) . . ?
B2 B6 B10 108.76(13) . . ?
B2 B6 B11 60.39(11) . . ?
B2 B6 H6 116.9(11) . . ?
B5 B6 H6 124.5(12) . . ?
B10 B6 B5 60.58(11) . . ?
B10 B6 H6 125.5(12) . . ?
B11 B6 B5 108.44(13) . . ?
B11 B6 B10 60.17(11) . . ?
B11 B6 H6 121.1(12) . . ?
C7 B8 B3 57.99(11) . . ?
C7 B8 B4 104.25(13) . . ?
C7 B8 B9 104.16(13) . . ?
C7 B8 B12 58.73(11) . . ?
C7 B8 H8 121.4(14) . . ?
B3 B8 B4 60.40(10) . . ?
B3 B8 B9 108.05(13) . . ?
B3 B8 B12 107.75(14) . . ?
B3 B8 H8 119.4(13) . . ?
B4 B8 B9 60.02(11) . . ?
B4 B8 B12 107.99(13) . . ?
B4 B8 H8 124.9(14) . . ?
B9 B8 H8 126.2(13) . . ?
B12 B8 B9 59.79(11) . . ?
B12 B8 H8 121.0(13) . . ?
B4 B9 B5 60.11(10) . . ?
B4 B9 B8 59.79(11) . . ?
B4 B9 B10 108.32(12) . . ?
B4 B9 H9 118.3(13) . . ?
B5 B9 B8 107.62(13) . . ?
B5 B9 B10 60.10(11) . . ?
B5 B9 H9 121.0(13) . . ?
B8 B9 B10 107.81(14) . . ?
B8 B9 H9 120.7(12) . . ?
B10 B9 H9 124.4(13) . . ?
B12 B9 B4 107.98(13) . . ?
B12 B9 B5 107.69(13) . . ?
B12 B9 B8 60.01(11) . . ?
B12 B9 B10 59.75(11) . . ?
B12 B9 H9 124.3(13) . . ?
B5 B10 B9 59.69(10) . . ?
B5 B10 H10 123.5(14) . . ?
B6 B10 B5 59.76(10) . . ?
B6 B10 B9 107.67(13) . . ?
B6 B10 B11 59.87(11) . . ?
B6 B10 B12 107.89(13) . . ?
B6 B10 H10 120.1(13) . . ?
B9 B10 H10 124.4(13) . . ?
B11 B10 B5 107.56(12) . . ?
B11 B10 B9 107.96(13) . . ?
B11 B10 B12 60.26(11) . . ?
B11 B10 H10 119.4(13) . . ?
B12 B10 B5 107.37(13) . . ?
B12 B10 B9 59.76(11) . . ?
B12 B10 H10 122.1(14) . . ?
C7 B11 B2 58.65(11) . . ?
C7 B11 B6 104.11(13) . . ?
C7 B11 B10 104.69(13) . . ?
C7 B11 B12 58.92(11) . . ?
C7 B11 H11 119.7(13) . . ?
B2 B11 B12 108.22(13) . . ?
B2 B11 H11 118.5(14) . . ?
B6 B11 B2 59.68(10) . . ?
B6 B11 B10 59.96(11) . . ?
B6 B11 B12 107.66(14) . . ?
B6 B11 H11 126.1(14) . . ?
B10 B11 B2 108.02(13) . . ?
B10 B11 B12 59.90(11) . . ?
B10 B11 H11 127.2(13) . . ?
B12 B11 H11 120.8(14) . . ?
C7 B12 B8 58.71(11) . . ?
C7 B12 B9 104.45(13) . . ?
C7 B12 B10 104.04(13) . . ?
C7 B12 B11 58.13(10) . . ?
C7 B12 H12 118.6(13) . . ?
B8 B12 B11 107.99(13) . . ?
B8 B12 H12 119.4(13) . . ?
B9 B12 B8 60.19(12) . . ?
B9 B12 B11 108.21(14) . . ?
B9 B12 H12 127.9(14) . . ?
B10 B12 B8 108.55(14) . . ?
B10 B12 B9 60.49(11) . . ?
B10 B12 B11 59.84(11) . . ?
B10 B12 H12 127.2(13) . . ?
B11 B12 H12 118.6(14) . . ?

loop_
_geom_bond_atom_site_label_1
_geom_bond_atom_site_label_2
_geom_bond_distance
_geom_bond_site_symmetry_2
_geom_bond_publ_flag
C1 C13 1.525(2) . ?
C1 B2 1.723(2) . ?
C1 B3 1.715(2) . ?
C1 B4 1.731(2) . ?
C1 B5 1.737(2) . ?
C1 B6 1.753(2) . ?
C7 B2 1.702(3) . ?
C7 B3 1.685(3) . ?
C7 B8 1.711(3) . ?
C7 B11 1.697(3) . ?
C7 B12 1.712(3) . ?
C7 H7 0.97(3) . ?
C13 C14 1.383(2) . ?
C13 C21 1.448(2) . ?
C14 C15 1.409(2) . ?
C14 H14 0.96(2) . ?
C15 C16 1.366(2) . ?
C15 H15 0.97(3) . ?
C16 C22 1.418(2) . ?
C16 H16 0.97(2) . ?
C17 C18 1.368(2) . ?
C17 C22 1.420(2) . ?
C17 H17 0.95(2) . ?
C18 C19 1.409(2) . ?
C18 H18 0.95(2) . ?
C19 C20 1.377(2) . ?
C19 H19 0.97(2) . ?
C20 C21 1.427(2) . ?
C20 H20 0.93(2) . ?
C21 C22 1.434(2) . ?
B2 B3 1.783(3) . ?
B2 B6 1.762(3) . ?
B2 B11 1.775(3) . ?
B2 H2 1.06(3) . ?
B3 B4 1.780(3) . ?
B3 B8 1.765(3) . ?
B3 H3 1.10(2) . ?
B4 B5 1.780(3) . ?
B4 B8 1.773(3) . ?
B4 B9 1.777(3) . ?
B4 H4 1.04(3) . ?
B5 B6 1.770(3) . ?
B5 B9 1.777(3) . ?
B5 B10 1.785(3) . ?
B5 H5 1.10(3) . ?
B6 B10 1.768(3) . ?
B6 B11 1.767(3) . ?
B6 H6 1.10(2) . ?
B8 B9 1.780(3) . ?
B8 B12 1.777(3) . ?
B8 H8 1.10(2) . ?
B9 B10 1.787(3) . ?
B9 B12 1.773(3) . ?
B9 H9 1.04(2) . ?
B10 B11 1.772(3) . ?
B10 B12 1.773(3) . ?
B10 H10 1.03(2) . ?
B11 B12 1.780(3) . ?
B11 H11 1.08(3) . ?
B12 H12 1.01(3) . ?
